data_9008185
loop_
_publ_author_name
'Chao, G. Y.'

_publ_section_title
;
 Refinement of the crystal structure of parahopeite
;
_journal_name_full 'Zeitschrift fur Kristallographie'
_journal_page_first 261
_journal_page_last 266
_journal_volume 130
_journal_year 1969
_chemical_compound_source 'not given'
_chemical_formula_sum 'H8 O12 P2 Zn3'
_chemical_name_mineral Parahopeite
_space_group_IT_number 2
_symmetry_space_group_name_Hall '-P 1'
_symmetry_space_group_name_H-M 'P -1'
_cell_angle_alpha 93.417
_cell_angle_beta 91.183
_cell_angle_gamma 91.367
_cell_formula_units_Z 1
_cell_length_a 5.768
_cell_length_b 7.550
_cell_length_c 5.276
_cell_volume 229.232
_database_code_amcsd 0010701
_exptl_crystal_density_diffrn 3.319
_cod_original_formula_sum 'Zn3 P2 O12 H8'
_cod_database_code 9008185

loop_
_space_group_symop_operation_xyz
x,y,z
-x,-y,-z

loop_
_atom_site_label
_atom_site_fract_x
_atom_site_fract_y
_atom_site_fract_z
_atom_site_U_iso_or_equiv
_atom_site_type_symbol
_atom_site_attached_hydrogens
Zn1 0.00000 0.00000 0.00000 0.00776 Zn 0
Zn2 0.25180 0.59840 0.81660 0.00635 Zn 0
P 0.24970 0.36210 0.29550 0.00420 P 0
O1 0.46750 0.25920 0.22730 0.00636 O 0
O2 0.23290 0.39080 0.58630 0.01006 O 0
O3 0.02870 0.25220 0.19660 0.00523 O 0
O4 0.25050 0.54220 0.17080 0.00859 O 0
Wat1 0.22970 0.89130 0.26060 0.01382 O 2
Wat2 0.26550 0.05860 0.74770 0.01264 O 2

loop_
_cod_changelog_entry_id
_cod_changelog_entry_author
_cod_changelog_entry_date
_cod_changelog_entry_text
1
;cod-tools version 3.8.0
Id: cif_guess_AMCSD_atom_types 9574 2023-05-10 09:00:05Z saulius
;
2023-05-10T18:51:13+03:00
;Derived atom types and hydrogen counts
from atom names that follow the AMCSD naming convention
(Wat == water, O-H == hydroxyl).
;

loop_
_cod_related_entry_id
_cod_related_entry_database
_cod_related_entry_code
1 AMCSD 0010701
